data_4330146
loop_
_publ_author_name
'Prakash Kanoo'
'Ryotaro Matsuda'
'Ryo Kitaura'
'Susumu Kitagawa'
'Tapas Kumar Maji'

_publ_section_title
;
 Topological Difference in 2D Layers Steers the Formation of Rigid and
 Flexible 3D Supramolecular Isomers: Impact on the Adsorption Properties
;
_journal_name_full 'Inorganic Chemistry'
_journal_page_first 9141
_journal_page_last 9143
_journal_paper_doi 10.1021/ic300695v
_journal_volume 51
_journal_year 2012
_chemical_formula_sum 'C17 H17 Cu N3 O7'
_chemical_formula_weight 438.88
_chemical_name_systematic
;
 ?
;
_space_group_IT_number 56
_symmetry_cell_setting orthorhombic
_symmetry_space_group_name_Hall '-P 2ab 2ac'
_symmetry_space_group_name_H-M 'P c c n'
_atom_sites_solution_hydrogens geom
_atom_sites_solution_primary direct
_atom_sites_solution_secondary difmap
_audit_creation_method SHELXL-97
_cell_angle_alpha 90.00
_cell_angle_beta 90.00
_cell_angle_gamma 90.00
_cell_formula_units_Z 8
_cell_length_a 28.923(5)
_cell_length_b 13.373(5)
_cell_length_c 9.993(5)
_cell_measurement_temperature 243(2)
_cell_measurement_theta_max 27.5
_cell_measurement_theta_min 2.5
_cell_volume 3865(3)
_computing_cell_refinement CRYSTALCLEAR
_computing_data_collection CRYSTALCLEAR
_computing_data_reduction 'teXsan Ver. 1.11'
_computing_publication_material 'teXsan Ver. 1.11'
_computing_structure_refinement 'teXsan Ver. 1.10'
_computing_structure_solution SIR97
_diffrn_ambient_temperature 243(2)
_diffrn_measured_fraction_theta_full 0.989
_diffrn_measured_fraction_theta_max 0.989
_diffrn_radiation_monochromator graphite
_diffrn_radiation_source 'fine-focus sealed tube'
_diffrn_radiation_type MoK\a
_diffrn_radiation_wavelength 0.71069
_diffrn_reflns_av_R_equivalents 0.0317
_diffrn_reflns_av_sigmaI/netI 0.0946
_diffrn_reflns_limit_h_max 36
_diffrn_reflns_limit_h_min -37
_diffrn_reflns_limit_k_max 0
_diffrn_reflns_limit_k_min -17
_diffrn_reflns_limit_l_max 0
_diffrn_reflns_limit_l_min -12
_diffrn_reflns_number 8196
_diffrn_reflns_theta_full 27.51
_diffrn_reflns_theta_max 27.51
_diffrn_reflns_theta_min 3.05
_exptl_absorpt_coefficient_mu 1.174
_exptl_absorpt_correction_T_max 0.9652
_exptl_absorpt_correction_T_min 0.7431
_exptl_absorpt_correction_type empirical
_exptl_absorpt_process_details REQABA
_exptl_crystal_colour blue
_exptl_crystal_density_diffrn 1.508
_exptl_crystal_description block
_exptl_crystal_F_000 1800
_exptl_crystal_size_max 0.35
_exptl_crystal_size_mid 0.25
_exptl_crystal_size_min 0.2
_refine_diff_density_max 0.843
_refine_diff_density_min -0.583
_refine_diff_density_rms 0.075
_refine_ls_extinction_coef 0.0003(4)
_refine_ls_extinction_expression Fc^*^=kFc[1+0.001xFc^2^\l^3^/sin(2\q)]^-1/4^
_refine_ls_extinction_method SHELXL
_refine_ls_goodness_of_fit_ref 1.126
_refine_ls_hydrogen_treatment noref
_refine_ls_matrix_type full
_refine_ls_number_parameters 286
_refine_ls_number_reflns 4405
_refine_ls_number_restraints 0
_refine_ls_restrained_S_all 1.126
_refine_ls_R_factor_all 0.1209
_refine_ls_R_factor_gt 0.0818
_refine_ls_shift/su_max 0.001
_refine_ls_shift/su_mean 0.000
_refine_ls_structure_factor_coef Fsqd
_refine_ls_weighting_details 'calc w=1/[\s^2^(Fo^2^)+(0.0812P)^2^+0.0000P] where P=(Fo^2^+2Fc^2^)/3'
_refine_ls_weighting_scheme calc
_refine_ls_wR_factor_gt 0.1859
_refine_ls_wR_factor_ref 0.2168
_reflns_number_gt 3044
_reflns_number_total 4405
_reflns_threshold_expression >2sigma(I)
_cod_data_source_file ic300695v_si_002_2.cif
_cod_data_source_block compound2
_cod_database_code 4330146

loop_
_symmetry_equiv_pos_as_xyz
'x, y, z'
'-x+1/2, -y+1/2, z'
'x+1/2, -y, -z+1/2'
'-x, y+1/2, -z+1/2'
'-x, -y, -z'
'x-1/2, y-1/2, -z'
'-x-1/2, y, z-1/2'
'x, -y-1/2, z-1/2'

loop_
_atom_site_label
_atom_site_type_symbol
_atom_site_fract_x
_atom_site_fract_y
_atom_site_fract_z
_atom_site_U_iso_or_equiv
_atom_site_adp_type
_atom_site_occupancy
_atom_site_symmetry_multiplicity
_atom_site_calc_flag
_atom_site_refinement_flags
_atom_site_disorder_assembly
_atom_site_disorder_group
Cu1 Cu 0.06274(2) 0.65249(4) 0.18124(7) 0.0573(3) Uani 1 1 d . . .
O1 O 0.07864(11) 0.5118(2) 0.1483(3) 0.0521(7) Uani 1 1 d . A .
O2 O 0.04743(13) 0.3597(2) 0.1314(4) 0.0613(9) Uani 1 1 d . . .
O3 O -0.04401(11) 0.2891(2) 0.2728(3) 0.0505(7) Uani 1 1 d . . .
O4 O -0.05787(13) 0.2930(2) 0.0493(3) 0.0628(9) Uani 1 1 d . . .
N1 N -0.00094(13) 0.5994(2) 0.1810(4) 0.0494(8) Uani 1 1 d . A .
C1 C -0.0409(2) 0.6517(3) 0.1979(6) 0.0637(14) Uani 1 1 d . . .
H1 H -0.0397 0.7206 0.2101 0.076 Uiso 1 1 calc R A .
C2 C -0.0833(2) 0.6036(4) 0.1973(6) 0.0698(14) Uani 1 1 d . A .
H2 H -0.1105 0.6401 0.2063 0.084 Uiso 1 1 calc R . .
C3 C -0.08486(17) 0.5007(3) 0.1832(6) 0.0600(12) Uani 1 1 d . . .
H3 H -0.1131 0.4676 0.1850 0.072 Uiso 1 1 calc R A .
C4 C -0.04393(17) 0.4464(3) 0.1662(4) 0.0499(10) Uani 1 1 d . A .
C5 C -0.00225(16) 0.4961(3) 0.1654(4) 0.0476(10) Uani 1 1 d . . .
C6 C 0.04362(18) 0.4495(3) 0.1487(4) 0.0512(10) Uani 1 1 d . A .
C7 C -0.04743(16) 0.3325(3) 0.1595(4) 0.0445(9) Uani 1 1 d . . .
N2 N 0.1300(2) 0.6865(6) 0.1868(8) 0.051(3) Uani 0.690(7) 1 d P A 1
C8 C 0.1456(3) 0.7771(6) 0.1411(8) 0.069(2) Uani 0.690(7) 1 d P A 1
H8 H 0.1245 0.8227 0.1065 0.083 Uiso 0.690(7) 1 calc PR A 1
C9 C 0.1915(3) 0.8021(6) 0.1452(9) 0.072(2) Uani 0.690(7) 1 d P A 1
H9 H 0.2009 0.8648 0.1153 0.086 Uiso 0.690(7) 1 calc PR A 1
C10 C 0.2241(4) 0.7353(8) 0.1934(13) 0.063(5) Uani 0.690(7) 1 d P . 1
C11 C 0.2081(3) 0.6422(6) 0.2378(11) 0.076(2) Uani 0.690(7) 1 d P A 1
H11 H 0.2291 0.5953 0.2697 0.091 Uiso 0.690(7) 1 calc PR A 1
C12 C 0.1626(3) 0.6194(6) 0.2351(10) 0.075(2) Uani 0.690(7) 1 d P A 1
H12 H 0.1529 0.5573 0.2664 0.090 Uiso 0.690(7) 1 calc PR A 1
N2' N 0.1301(3) 0.6964(7) 0.1856(10) 0.084(13) Uani 0.310(7) 1 d PG A 2
C8' C 0.1507(3) 0.7462(5) 0.2920(10) 0.074(5) Uani 0.310(7) 1 d PG A 2
H8' H 0.1332 0.7638 0.3665 0.088 Uiso 0.310(7) 1 calc PR A 2
C9' C 0.1975(4) 0.7698(7) 0.2873(10) 0.067(5) Uani 0.310(7) 1 d PG A 2
H9' H 0.2113 0.8031 0.3585 0.081 Uiso 0.310(7) 1 calc PR A 2
C10' C 0.2236(3) 0.7435(7) 0.1760(11) 0.061(12) Uani 0.310(7) 1 d PG . 2
C11' C 0.2030(4) 0.6937(7) 0.0695(10) 0.076(5) Uani 0.310(7) 1 d PG A 2
H11' H 0.2205 0.6761 -0.0049 0.091 Uiso 0.310(7) 1 calc PR A 2
C12' C 0.1562(4) 0.6701(8) 0.0743(8) 0.081(6) Uani 0.310(7) 1 d PG A 2
H12' H 0.1424 0.6368 0.0031 0.098 Uiso 0.310(7) 1 calc PR A 2
N30 N 0.1160(3) 0.4210(5) 0.4817(7) 0.148(3) Uani 1 1 d R . .
C31 C 0.0801(4) 0.3519(6) 0.4824(9) 0.154(4) Uani 1 1 d R . .
H31 H 0.0865 0.2837 0.4852 0.185 Uiso 1 1 d R . .
C32 C 0.0343(5) 0.3854(10) 0.4789(11) 0.142(4) Uani 1 1 d . . .
H32 H 0.0102 0.3394 0.4773 0.171 Uiso 1 1 calc R . .
C33 C 0.0250(5) 0.4837(9) 0.4778(12) 0.156(5) Uani 1 1 d . . .
C34 C 0.0593(5) 0.5519(10) 0.4743(11) 0.144(4) Uani 1 1 d . . .
H34 H 0.0531 0.6200 0.4687 0.173 Uiso 1 1 calc R . .
C35 C 0.1042(6) 0.5161(12) 0.4793(14) 0.173(5) Uani 1 1 d . . .
H35 H 0.1280 0.5630 0.4811 0.207 Uiso 1 1 calc R . .
O1W O 0.1545(4) 0.3548(11) 0.1119(18) 0.314(8) Uani 1 1 d . . .
H1W1 H 0.1280 0.3808 0.1241 0.376 Uiso 1 1 d R . .
H2W1 H 0.1522 0.2925 0.1272 0.376 Uiso 1 1 d R . .
O2W O 0.2021(3) 0.4577(8) -0.1226(11) 0.206(4) Uiso 1 1 d . . .
H1W2 H 0.2191 0.4141 -0.0851 0.247 Uiso 1 1 d R . .
H2W2 H 0.2004 0.5078 -0.0705 0.247 Uiso 1 1 d R . .
O3W O 0.2120(5) 0.4474(13) 0.549(2) 0.406(13) Uani 1 1 d . . .
H1W3 H 0.1838 0.4421 0.5263 0.487 Uiso 1 1 d R . .
H2W3 H 0.2156 0.4140 0.6211 0.487 Uiso 1 1 d R . .

loop_
_atom_site_aniso_label
_atom_site_aniso_U_11
_atom_site_aniso_U_22
_atom_site_aniso_U_33
_atom_site_aniso_U_23
_atom_site_aniso_U_13
_atom_site_aniso_U_12
Cu1 0.0650(5) 0.0283(3) 0.0785(5) -0.0077(2) -0.0061(3) -0.0021(2)
O1 0.0638(18) 0.0270(13) 0.0654(19) -0.0047(12) -0.0071(14) 0.0027(12)
O2 0.093(2) 0.0235(13) 0.068(2) 0.0030(13) 0.0020(18) 0.0040(13)
O3 0.076(2) 0.0248(13) 0.0511(16) 0.0001(11) -0.0068(13) -0.0028(12)
O4 0.113(3) 0.0243(14) 0.0514(17) -0.0002(12) -0.0148(16) -0.0063(14)
N1 0.070(2) 0.0223(14) 0.056(2) -0.0115(15) -0.0073(17) -0.0039(14)
C1 0.094(4) 0.0193(17) 0.078(4) -0.0033(19) -0.017(3) 0.0038(19)
C2 0.078(4) 0.035(2) 0.096(4) -0.004(2) -0.014(3) 0.008(2)
C3 0.069(3) 0.0259(19) 0.085(3) 0.001(2) -0.013(2) 0.0003(18)
C4 0.083(3) 0.0225(16) 0.044(2) -0.0034(15) -0.0135(19) -0.0002(17)
C5 0.077(3) 0.0351(19) 0.0310(17) 0.0037(15) -0.0159(17) -0.0023(19)
C6 0.091(3) 0.0212(16) 0.041(2) -0.0031(15) -0.0058(19) 0.0014(18)
C7 0.061(2) 0.0250(16) 0.047(2) 0.0056(15) -0.0134(17) -0.0003(15)
N2 0.035(4) 0.029(4) 0.088(9) -0.004(4) 0.004(4) -0.001(3)
C8 0.067(5) 0.064(5) 0.077(5) 0.025(4) -0.013(3) -0.001(3)
C9 0.081(5) 0.047(4) 0.088(6) 0.021(4) 0.006(4) -0.007(4)
C10 0.104(12) 0.034(5) 0.052(5) -0.010(4) -0.012(5) -0.003(5)
C11 0.084(6) 0.052(4) 0.093(6) 0.019(4) -0.017(5) 0.005(4)
C12 0.088(6) 0.037(4) 0.100(6) 0.007(4) 0.000(4) -0.002(4)
N2' 0.14(3) 0.071(19) 0.047(14) 0.015(13) -0.022(14) -0.027(16)
C8' 0.085(12) 0.057(10) 0.079(13) -0.002(9) 0.013(9) -0.014(9)
C9' 0.080(12) 0.053(9) 0.069(12) -0.001(8) -0.003(8) -0.001(8)
C10' 0.019(12) 0.070(19) 0.09(2) -0.019(14) 0.017(10) 0.001(10)
C11' 0.087(13) 0.081(13) 0.060(11) -0.011(9) 0.006(8) -0.023(10)
C12' 0.112(17) 0.054(10) 0.078(14) -0.003(9) -0.013(11) -0.017(9)
N30 0.192(10) 0.121(7) 0.132(7) -0.001(6) 0.021(6) -0.002(7)
C31 0.218(13) 0.114(9) 0.130(9) -0.006(7) 0.030(9) 0.011(9)
C32 0.183(11) 0.122(9) 0.123(8) -0.020(7) 0.025(7) -0.011(8)
C33 0.243(15) 0.105(8) 0.119(9) -0.005(7) 0.031(8) -0.028(10)
C34 0.208(13) 0.108(8) 0.114(7) -0.007(6) 0.016(8) 0.013(8)
C35 0.210(15) 0.174(14) 0.135(11) 0.001(10) 0.020(9) 0.001(11)
O1W 0.175(10) 0.333(18) 0.43(2) -0.082(15) 0.045(12) 0.099(10)
O3W 0.237(13) 0.42(2) 0.56(4) -0.17(2) -0.183(17) 0.098(14)

loop_
_atom_type_symbol
_atom_type_description
_atom_type_scat_dispersion_real
_atom_type_scat_dispersion_imag
_atom_type_scat_source
C C 0.0033 0.0016 'International Tables Vol C Tables 4.2.6.8 and 6.1.1.4'
H H 0.0000 0.0000 'International Tables Vol C Tables 4.2.6.8 and 6.1.1.4'
Cu Cu 0.3201 1.2651 'International Tables Vol C Tables 4.2.6.8 and 6.1.1.4'
N N 0.0061 0.0033 'International Tables Vol C Tables 4.2.6.8 and 6.1.1.4'
O O 0.0106 0.0060 'International Tables Vol C Tables 4.2.6.8 and 6.1.1.4'

loop_
_geom_angle_atom_site_label_1
_geom_angle_atom_site_label_2
_geom_angle_atom_site_label_3
_geom_angle
_geom_angle_site_symmetry_1
_geom_angle_site_symmetry_3
O3 Cu1 O1 175.23(14) 4 .
O3 Cu1 N1 94.46(13) 4 .
O1 Cu1 N1 82.74(13) . .
O3 Cu1 N2 92.9(2) 4 .
O1 Cu1 N2 89.7(2) . .
N1 Cu1 N2 171.9(2) . .
O3 Cu1 N2' 89.5(3) 4 .
O1 Cu1 N2' 93.2(3) . .
N1 Cu1 N2' 175.5(2) . .
N2 Cu1 N2' 3.7(4) . .
O3 Cu1 O4 85.76(11) 4 5_565
O1 Cu1 O4 98.22(12) . 5_565
N1 Cu1 O4 93.03(14) . 5_565
N2 Cu1 O4 90.8(3) . 5_565
N2' Cu1 O4 89.4(3) . 5_565
C6 O1 Cu1 115.3(3) . .
C7 O3 Cu1 127.6(3) . 4_545
C7 O4 Cu1 136.1(3) . 5_565
C1 N1 C5 120.1(4) . .
C1 N1 Cu1 127.4(3) . .
C5 N1 Cu1 112.5(3) . .
N1 C1 C2 120.8(4) . .
N1 C1 H1 119.6 . .
C2 C1 H1 119.6 . .
C3 C2 C1 119.5(5) . .
C3 C2 H2 120.2 . .
C1 C2 H2 120.2 . .
C2 C3 C4 120.0(5) . .
C2 C3 H3 120.0 . .
C4 C3 H3 120.0 . .
C5 C4 C3 119.4(4) . .
C5 C4 C7 122.6(4) . .
C3 C4 C7 117.8(4) . .
C4 C5 N1 120.2(4) . .
C4 C5 C6 125.7(4) . .
N1 C5 C6 114.1(4) . .
O2 C6 O1 123.8(5) . .
O2 C6 C5 120.9(4) . .
O1 C6 C5 115.3(3) . .
O4 C7 O3 127.2(3) . .
O4 C7 C4 118.2(3) . .
O3 C7 C4 114.2(3) . .
C8 N2 C12 117.7(6) . .
C8 N2 Cu1 120.7(5) . .
C12 N2 Cu1 121.6(6) . .
C9 C8 N2 121.6(7) . .
C9 C8 H8 119.2 . .
N2 C8 H8 119.2 . .
C8 C9 C10 120.9(8) . .
C8 C9 H9 119.6 . .
C10 C9 H9 119.6 . .
C9 C10 C11 117.2(9) . .
C9 C10 C10 119.7(11) . 2_565
C11 C10 C10 123.1(12) . 2_565
C12 C11 C10 121.1(8) . .
C12 C11 H11 119.4 . .
C10 C11 H11 119.4 . .
C11 C12 N2 121.5(8) . .
C11 C12 H12 119.3 . .
N2 C12 H12 119.3 . .
C8' N2' C12' 120.0 . .
C8' N2' Cu1 124.4(6) . .
C12' N2' Cu1 115.5(6) . .
C9' C8' N2' 120.0 . .
C9' C8' H8' 120.0 . .
N2' C8' H8' 120.0 . .
C8' C9' C10' 120.0 . .
C8' C9' H9' 120.0 . .
C10' C9' H9' 120.0 . .
C11' C10' C9' 120.0 . .
C11' C10' C10' 118.7(5) . 2_565
C9' C10' C10' 120.8(4) . 2_565
C10' C11' C12' 120.0 . .
C10' C11' H11' 120.0 . .
C12' C11' H11' 120.0 . .
C11' C12' N2' 120.0 . .
C11' C12' H12' 120.0 . .
N2' C12' H12' 120.0 . .
C35 N30 C31 116.8(9) . .
N30 C31 C32 119.5(6) . .
N30 C31 H31 120.2 . .
C32 C31 H31 120.2 . .
C33 C32 C31 120.4(12) . .
C33 C32 H32 119.8 . .
C31 C32 H32 119.8 . .
C32 C33 C34 120.9(15) . .
C32 C33 C33 117.0(14) . 5_566
C34 C33 C33 119.8(15) . 5_566
C33 C34 C35 117.1(14) . .
C33 C34 H34 121.4 . .
C35 C34 H34 121.4 . .
N30 C35 C34 125.1(15) . .
N30 C35 H35 117.4 . .
C34 C35 H35 117.4 . .
H1W1 O1W H2W1 107.7 . .
H1W2 O2W H2W2 107.7 . .
H1W3 O3W H2W3 107.7 . .

loop_
_geom_bond_atom_site_label_1
_geom_bond_atom_site_label_2
_geom_bond_distance
_geom_bond_site_symmetry_2
Cu1 O3 1.960(3) 4
Cu1 O1 1.965(3) .
Cu1 N1 1.974(4) .
Cu1 N2 1.999(6) .
Cu1 N2' 2.034(8) .
Cu1 O4 2.420(3) 5_565
O1 C6 1.311(6) .
O2 C6 1.218(5) .
O3 C7 1.276(5) .
O3 Cu1 1.960(3) 4_545
O4 C7 1.258(5) .
O4 Cu1 2.420(3) 5_565
N1 C1 1.362(7) .
N1 C5 1.391(5) .
C1 C2 1.384(8) .
C1 H1 0.9300 .
C2 C3 1.384(6) .
C2 H2 0.9300 .
C3 C4 1.399(7) .
C3 H3 0.9300 .
C4 C5 1.377(6) .
C4 C7 1.528(5) .
C5 C6 1.475(7) .
N2 C8 1.372(10) .
N2 C12 1.388(11) .
C8 C9 1.369(11) .
C8 H8 0.9300 .
C9 C10 1.386(15) .
C9 H9 0.9300 .
C10 C11 1.402(14) .
C10 C10 1.55(2) 2_565
C11 C12 1.351(12) .
C11 H11 0.9300 .
C12 H12 0.9300 .
N2' C8' 1.3900 .
N2' C12' 1.3900 .
C8' C9' 1.3900 .
C8' H8' 0.9300 .
C9' C10' 1.3900 .
C9' H9' 0.9300 .
C10' C11' 1.3900 .
C10' C10' 1.536(17) 2_565
C11' C12' 1.3900 .
C11' H11' 0.9300 .
C12' H12' 0.9300 .
N30 C35 1.317(15) .
N30 C31 1.3900 .
C31 C32 1.397(15) .
C31 H31 0.9300 .
C32 C33 1.343(16) .
C32 H32 0.9300 .
C33 C34 1.348(17) .
C33 C33 1.57(3) 5_566
C34 C35 1.386(16) .
C34 H34 0.9300 .
C35 H35 0.9300 .
O1W H1W1 0.8499 .
O1W H2W1 0.8499 .
O2W H1W2 0.8501 .
O2W H2W2 0.8500 .
O3W H1W3 0.8500 .
O3W H2W3 0.8499 .
